data_4301684
loop_
_publ_author_name
'Matthew T. Whited'
'Neal P. Mankad'
'Yunho Lee'
'Paul F. Oblad'
'Jonas C. Peters'

_publ_contact_author_address
;Department of Chemistry
Massachusetts Institute of Technology
Cambridge, MA 02139
USA
;
_publ_contact_author_email jcpeters@mit.edu
_publ_contact_author_name 'Jonas C. Peters'
_publ_section_title
;
Dinitrogen Complexes Supported by Tris(phosphino)silyl Ligands
;
_journal_name_full 'Inorganic Chemistry'
_journal_page_first 2507
_journal_page_last 2517
_journal_paper_doi 10.1021/ic801855y
_journal_volume 48
_journal_year 2009
_chemical_formula_sum 'C37 H54 Co O P3 Si'
_chemical_formula_weight 694.73
_chemical_name_common '[SiPiPr3]Co(CO)'
_chemical_name_systematic
; 
 ? 
;
_space_group_IT_number 61
_symmetry_cell_setting orthorhombic
_symmetry_space_group_name_Hall '-P 2ac 2ab'
_symmetry_space_group_name_H-M 'P b c a'
_atom_sites_solution_hydrogens geom
_atom_sites_solution_primary direct
_atom_sites_solution_secondary difmap
_audit_creation_method SHELXL-97
_cell_angle_alpha 90.00
_cell_angle_beta 90.00
_cell_angle_gamma 90.00
_cell_formula_units_Z 8
_cell_length_a 16.13(2)
_cell_length_b 17.050(14)
_cell_length_c 25.54(2)
_cell_measurement_reflns_used 1507
_cell_measurement_temperature 100(2)
_cell_measurement_theta_max 25.694
_cell_measurement_theta_min 2.358
_cell_volume 7024(12)
_computing_cell_refinement 'Bruker SMART'
_computing_data_collection 'Bruker SMART'
_computing_data_reduction 'Bruker SAINT'
_computing_molecular_graphics 'Bruker SHELXTL'
_computing_publication_material 'Bruker SHELXTL'
_computing_structure_refinement 'SHELXL-97 (Sheldrick, 1997)'
_computing_structure_solution 'SHELXS-97 (Sheldrick, 1990)'
_diffrn_ambient_temperature 100(2)
_diffrn_measured_fraction_theta_full 0.962
_diffrn_measured_fraction_theta_max 0.857
_diffrn_measurement_device_type 'CCD area detector'
_diffrn_measurement_method 'omega scans'
_diffrn_radiation_monochromator graphite
_diffrn_radiation_source 'normal-focus sealed tube'
_diffrn_radiation_type MoK\a
_diffrn_radiation_wavelength 0.71073
_diffrn_reflns_av_R_equivalents 0.1582
_diffrn_reflns_av_sigmaI/netI 0.2311
_diffrn_reflns_limit_h_max 21
_diffrn_reflns_limit_h_min -13
_diffrn_reflns_limit_k_max 21
_diffrn_reflns_limit_k_min -22
_diffrn_reflns_limit_l_max 30
_diffrn_reflns_limit_l_min -24
_diffrn_reflns_number 20741
_diffrn_reflns_theta_full 26.40
_diffrn_reflns_theta_max 28.73
_diffrn_reflns_theta_min 1.91
_exptl_absorpt_coefficient_mu 0.688
_exptl_absorpt_correction_type none
_exptl_crystal_colour yellow
_exptl_crystal_density_diffrn 1.314
_exptl_crystal_density_method 'not measured'
_exptl_crystal_description prism
_exptl_crystal_F_000 2960
_exptl_crystal_size_max 0.185
_exptl_crystal_size_mid 0.074
_exptl_crystal_size_min 0.074
_refine_diff_density_max 0.992
_refine_diff_density_min -0.732
_refine_diff_density_rms 0.133
_refine_ls_extinction_method none
_refine_ls_goodness_of_fit_ref 1.096
_refine_ls_hydrogen_treatment constr
_refine_ls_matrix_type full
_refine_ls_number_parameters 400
_refine_ls_number_reflns 7800
_refine_ls_number_restraints 0
_refine_ls_restrained_S_all 1.096
_refine_ls_R_factor_all 0.1881
_refine_ls_R_factor_gt 0.0707
_refine_ls_shift/su_max 0.001
_refine_ls_shift/su_mean 0.000
_refine_ls_structure_factor_coef Fsqd
_refine_ls_weighting_details 'calc w=1/[\s^2^(Fo^2^)+(0.0000P)^2^+0.0000P] where P=(Fo^2^+2Fc^2^)/3'
_refine_ls_weighting_scheme calc
_refine_ls_wR_factor_gt 0.1150
_refine_ls_wR_factor_ref 0.1353
_reflns_number_gt 3324
_reflns_number_total 7800
_reflns_threshold_expression >2sigma(I)
_cod_data_source_file ic801855y_si_001_11.cif
_cod_data_source_block mtw45
_cod_depositor_comments
;
The following automatic conversions were performed:
'_symmetry_cell_setting' value 'Orthorhombic' changed to 'orthorhombic'
according to '/home/saulius/struct/CIF-dictionaries/cif_core.dic'
dictionary named 'cif_core.dic' version 2.4.1 from 2010-06-29.

Automatic conversion script
Id: cif_fix_enum 1527 2010-12-29 10:47:43Z saulius 
;
_cod_original_cell_volume 7023(13)
_cod_database_code 4301684

loop_
_symmetry_equiv_pos_as_xyz
'x, y, z'
'-x+1/2, -y, z+1/2'
'-x, y+1/2, -z+1/2'
'x+1/2, -y+1/2, -z'
'-x, -y, -z'
'x-1/2, y, -z-1/2'
'x, -y-1/2, z-1/2'
'-x-1/2, y-1/2, z'

loop_
_atom_site_label
_atom_site_type_symbol
_atom_site_fract_x
_atom_site_fract_y
_atom_site_fract_z
_atom_site_U_iso_or_equiv
_atom_site_adp_type
_atom_site_occupancy
_atom_site_symmetry_multiplicity
_atom_site_calc_flag
_atom_site_refinement_flags
_atom_site_disorder_assembly
_atom_site_disorder_group
Co Co 0.51585(5) 0.18126(4) 0.35690(3) 0.0142(2) Uani 1 1 d . . .
Si Si 0.62383(10) 0.26449(9) 0.36510(7) 0.0161(4) Uani 1 1 d . . .
P1 P 0.44796(9) 0.27762(9) 0.39839(7) 0.0163(4) Uani 1 1 d . . .
P2 P 0.53727(9) 0.19883(9) 0.27192(7) 0.0164(4) Uani 1 1 d . . .
P3 P 0.60058(10) 0.10168(9) 0.39919(7) 0.0167(4) Uani 1 1 d . . .
O O 0.3777(2) 0.0710(2) 0.35466(18) 0.0247(11) Uani 1 1 d . . .
C1 C 0.6021(4) 0.3351(3) 0.4206(2) 0.0131(14) Uani 1 1 d . . .
C2 C 0.6599(4) 0.3776(3) 0.4496(3) 0.0209(17) Uani 1 1 d . . .
H2 H 0.7153 0.3799 0.4372 0.025 Uiso 1 1 calc R . .
C3 C 0.6406(4) 0.4169(3) 0.4957(3) 0.0195(16) Uani 1 1 d . . .
H3 H 0.6814 0.4454 0.5147 0.023 Uiso 1 1 calc R . .
C4 C 0.5614(4) 0.4130(3) 0.5125(3) 0.0192(16) Uani 1 1 d . . .
H4 H 0.5477 0.4386 0.5444 0.023 Uiso 1 1 calc R . .
C5 C 0.4984(4) 0.3735(3) 0.4857(2) 0.0186(16) Uani 1 1 d . . .
H5 H 0.4429 0.3735 0.4981 0.022 Uiso 1 1 calc R . .
C6 C 0.5209(4) 0.3340(3) 0.4400(3) 0.0205(16) Uani 1 1 d . . .
C7 C 0.3939(4) 0.3611(3) 0.3644(2) 0.0186(15) Uani 1 1 d . . .
H7 H 0.3552 0.3370 0.3384 0.022 Uiso 1 1 calc R . .
C8 C 0.4533(4) 0.4122(4) 0.3335(2) 0.0252(18) Uani 1 1 d . . .
H8A H 0.4218 0.4512 0.3136 0.038 Uiso 1 1 calc R . .
H8B H 0.4854 0.3794 0.3094 0.038 Uiso 1 1 calc R . .
H8C H 0.4910 0.4390 0.3577 0.038 Uiso 1 1 calc R . .
C9 C 0.3421(4) 0.4150(4) 0.3984(3) 0.0268(18) Uani 1 1 d . . .
H9A H 0.3775 0.4392 0.4251 0.040 Uiso 1 1 calc R . .
H9B H 0.2982 0.3846 0.4155 0.040 Uiso 1 1 calc R . .
H9C H 0.3172 0.4560 0.3766 0.040 Uiso 1 1 calc R . .
C10 C 0.3618(4) 0.2480(4) 0.4431(2) 0.0217(17) Uani 1 1 d . . .
H10 H 0.3473 0.2952 0.4645 0.026 Uiso 1 1 calc R . .
C11 C 0.2838(4) 0.2236(4) 0.4145(2) 0.0280(18) Uani 1 1 d . . .
H11A H 0.2943 0.1751 0.3950 0.042 Uiso 1 1 calc R . .
H11B H 0.2674 0.2652 0.3901 0.042 Uiso 1 1 calc R . .
H11C H 0.2392 0.2148 0.4399 0.042 Uiso 1 1 calc R . .
C12 C 0.3881(4) 0.1836(4) 0.4817(3) 0.0276(17) Uani 1 1 d . . .
H12A H 0.3421 0.1720 0.5055 0.041 Uiso 1 1 calc R . .
H12B H 0.4361 0.2015 0.5019 0.041 Uiso 1 1 calc R . .
H12C H 0.4029 0.1360 0.4622 0.041 Uiso 1 1 calc R . .
C13 C 0.6408(3) 0.3176(3) 0.3017(2) 0.0166(15) Uani 1 1 d . . .
C14 C 0.6885(4) 0.3851(4) 0.2935(3) 0.0250(18) Uani 1 1 d . . .
H14 H 0.7201 0.4058 0.3217 0.030 Uiso 1 1 calc R . .
C15 C 0.6911(4) 0.4223(3) 0.2457(3) 0.0229(17) Uani 1 1 d . . .
H15 H 0.7260 0.4667 0.2410 0.027 Uiso 1 1 calc R . .
C16 C 0.6441(4) 0.3960(4) 0.2053(3) 0.0288(19) Uani 1 1 d . . .
H16 H 0.6459 0.4222 0.1725 0.035 Uiso 1 1 calc R . .
C17 C 0.5935(4) 0.3310(4) 0.2116(3) 0.0249(17) Uani 1 1 d . . .
H17 H 0.5598 0.3135 0.1834 0.030 Uiso 1 1 calc R . .
C18 C 0.5919(4) 0.2918(3) 0.2586(3) 0.0164(15) Uani 1 1 d . . .
C19 C 0.4437(4) 0.2005(3) 0.2284(3) 0.0215(16) Uani 1 1 d . . .
H19 H 0.4620 0.2165 0.1926 0.026 Uiso 1 1 calc R . .
C20 C 0.3801(4) 0.2589(3) 0.2471(2) 0.0231(17) Uani 1 1 d . . .
H20A H 0.3322 0.2581 0.2235 0.035 Uiso 1 1 calc R . .
H20B H 0.4045 0.3115 0.2474 0.035 Uiso 1 1 calc R . .
H20C H 0.3622 0.2450 0.2826 0.035 Uiso 1 1 calc R . .
C21 C 0.4061(4) 0.1186(3) 0.2247(3) 0.0245(17) Uani 1 1 d . . .
H21A H 0.3896 0.1009 0.2597 0.037 Uiso 1 1 calc R . .
H21B H 0.4473 0.0822 0.2103 0.037 Uiso 1 1 calc R . .
H21C H 0.3574 0.1199 0.2018 0.037 Uiso 1 1 calc R . .
C22 C 0.6043(4) 0.1313(3) 0.2327(3) 0.0206(16) Uani 1 1 d . . .
H22 H 0.5854 0.0766 0.2403 0.025 Uiso 1 1 calc R . .
C23 C 0.6031(4) 0.1415(4) 0.1718(2) 0.0239(17) Uani 1 1 d . . .
H23A H 0.6202 0.1950 0.1628 0.036 Uiso 1 1 calc R . .
H23B H 0.5469 0.1320 0.1587 0.036 Uiso 1 1 calc R . .
H23C H 0.6415 0.1040 0.1558 0.036 Uiso 1 1 calc R . .
C24 C 0.6943(4) 0.1365(4) 0.2490(3) 0.0271(18) Uani 1 1 d . . .
H24A H 0.7256 0.0937 0.2327 0.041 Uiso 1 1 calc R . .
H24B H 0.6982 0.1321 0.2872 0.041 Uiso 1 1 calc R . .
H24C H 0.7173 0.1869 0.2378 0.041 Uiso 1 1 calc R . .
C25 C 0.7231(4) 0.2108(3) 0.3829(2) 0.0173(15) Uani 1 1 d . . .
C26 C 0.8029(3) 0.2410(4) 0.3867(2) 0.0193(16) Uani 1 1 d . . .
H26 H 0.8117 0.2953 0.3804 0.023 Uiso 1 1 calc R . .
C27 C 0.8700(4) 0.1940(4) 0.3995(3) 0.0261(17) Uani 1 1 d . . .
H27 H 0.9236 0.2164 0.4032 0.031 Uiso 1 1 calc R . .
C28 C 0.8588(4) 0.1143(4) 0.4068(3) 0.0243(17) Uani 1 1 d . . .
H28 H 0.9049 0.0813 0.4140 0.029 Uiso 1 1 calc R . .
C29 C 0.7798(4) 0.0830(4) 0.4036(2) 0.0215(16) Uani 1 1 d . . .
H29 H 0.7727 0.0282 0.4090 0.026 Uiso 1 1 calc R . .
C30 C 0.7099(4) 0.1288(3) 0.3929(3) 0.0183(16) Uani 1 1 d . . .
C31 C 0.6008(4) -0.0055(3) 0.3826(2) 0.0155(15) Uani 1 1 d . . .
H31 H 0.6517 -0.0289 0.3986 0.019 Uiso 1 1 calc R . .
C32 C 0.6053(4) -0.0196(3) 0.3244(3) 0.031(2) Uani 1 1 d . . .
H32A H 0.6056 -0.0761 0.3176 0.047 Uiso 1 1 calc R . .
H32B H 0.6562 0.0039 0.3105 0.047 Uiso 1 1 calc R . .
H32C H 0.5571 0.0043 0.3074 0.047 Uiso 1 1 calc R . .
C33 C 0.5267(4) -0.0505(3) 0.4039(3) 0.0297(18) Uani 1 1 d . . .
H33A H 0.4755 -0.0287 0.3892 0.044 Uiso 1 1 calc R . .
H33B H 0.5253 -0.0460 0.4421 0.044 Uiso 1 1 calc R . .
H33C H 0.5314 -0.1059 0.3941 0.044 Uiso 1 1 calc R . .
C34 C 0.5962(4) 0.0946(3) 0.4736(3) 0.0234(17) Uani 1 1 d . . .
H34 H 0.5379 0.0804 0.4829 0.028 Uiso 1 1 calc R . .
C35 C 0.6523(4) 0.0316(4) 0.4984(2) 0.0215(16) Uani 1 1 d . . .
H35A H 0.7105 0.0460 0.4932 0.032 Uiso 1 1 calc R . .
H35B H 0.6414 -0.0192 0.4818 0.032 Uiso 1 1 calc R . .
H35C H 0.6405 0.0280 0.5360 0.032 Uiso 1 1 calc R . .
C36 C 0.6138(4) 0.1727(4) 0.4994(2) 0.0270(17) Uani 1 1 d . . .
H36A H 0.6001 0.1695 0.5367 0.040 Uiso 1 1 calc R . .
H36B H 0.5801 0.2135 0.4828 0.040 Uiso 1 1 calc R . .
H36C H 0.6727 0.1855 0.4953 0.040 Uiso 1 1 calc R . .
C37 C 0.4322(4) 0.1157(3) 0.3545(3) 0.0187(15) Uani 1 1 d . . .

loop_
_atom_site_aniso_label
_atom_site_aniso_U_11
_atom_site_aniso_U_22
_atom_site_aniso_U_33
_atom_site_aniso_U_23
_atom_site_aniso_U_13
_atom_site_aniso_U_12
Co 0.0122(4) 0.0094(4) 0.0210(5) 0.0001(4) -0.0002(4) -0.0019(4)
Si 0.0129(8) 0.0129(9) 0.0223(12) 0.0011(9) 0.0009(8) -0.0005(7)
P1 0.0153(8) 0.0135(8) 0.0202(11) -0.0016(8) 0.0008(8) -0.0014(7)
P2 0.0137(8) 0.0126(8) 0.0228(11) 0.0012(8) -0.0012(8) -0.0018(6)
P3 0.0166(8) 0.0116(8) 0.0221(11) 0.0020(8) -0.0006(8) 0.0009(7)
O 0.022(2) 0.018(2) 0.034(3) -0.003(2) 0.001(2) -0.010(2)
C1 0.023(3) 0.003(3) 0.013(4) 0.003(3) -0.006(3) -0.003(3)
C2 0.014(3) 0.017(4) 0.032(5) 0.006(3) 0.005(3) 0.005(3)
C3 0.019(4) 0.015(3) 0.024(5) -0.001(3) -0.003(3) -0.007(3)
C4 0.023(4) 0.017(3) 0.018(4) -0.009(3) 0.001(3) -0.007(3)
C5 0.026(4) 0.016(3) 0.014(4) 0.002(3) 0.005(3) -0.007(3)
C6 0.028(4) 0.005(3) 0.029(5) 0.006(3) -0.004(4) -0.001(3)
C7 0.018(3) 0.026(4) 0.012(4) -0.001(3) -0.002(3) 0.000(3)
C8 0.022(4) 0.027(4) 0.026(5) 0.002(3) -0.001(3) 0.012(3)
C9 0.025(4) 0.027(4) 0.029(5) -0.007(4) -0.004(4) 0.004(3)
C10 0.017(4) 0.019(4) 0.029(5) -0.005(3) 0.004(3) 0.001(3)
C11 0.027(4) 0.016(3) 0.041(5) -0.006(4) 0.010(3) -0.002(3)
C12 0.030(4) 0.024(4) 0.029(5) -0.002(4) 0.010(3) -0.007(3)
C13 0.010(3) 0.009(3) 0.031(5) 0.006(3) 0.001(3) -0.002(3)
C14 0.031(4) 0.016(4) 0.028(5) -0.001(3) -0.008(4) -0.004(3)
C15 0.028(4) 0.013(3) 0.027(5) 0.013(3) 0.001(3) -0.009(3)
C16 0.033(4) 0.029(4) 0.025(5) 0.010(4) -0.007(4) -0.010(3)
C17 0.034(4) 0.020(4) 0.021(4) 0.006(3) 0.004(3) 0.003(3)
C18 0.017(3) 0.015(3) 0.017(4) 0.000(3) 0.001(3) 0.002(3)
C19 0.026(4) 0.026(4) 0.012(4) 0.003(3) 0.005(3) -0.003(3)
C20 0.016(3) 0.031(4) 0.023(4) 0.001(4) -0.004(3) -0.005(3)
C21 0.013(3) 0.033(4) 0.028(5) -0.004(4) -0.007(3) -0.005(3)
C22 0.027(4) 0.011(3) 0.024(5) 0.002(3) -0.002(3) 0.000(3)
C23 0.019(3) 0.026(4) 0.027(5) -0.002(3) 0.011(3) -0.003(3)
C24 0.025(4) 0.023(4) 0.033(5) -0.007(4) 0.015(4) 0.002(3)
C25 0.022(3) 0.020(3) 0.010(4) -0.006(3) 0.003(3) -0.006(3)
C26 0.019(3) 0.022(4) 0.018(4) -0.007(3) -0.008(3) 0.003(3)
C27 0.011(3) 0.037(4) 0.030(5) -0.009(4) 0.002(3) -0.002(3)
C28 0.016(4) 0.036(4) 0.021(5) 0.003(4) 0.000(3) 0.007(3)
C29 0.027(4) 0.018(4) 0.019(4) 0.004(3) -0.001(3) 0.009(3)
C30 0.021(4) 0.020(4) 0.014(4) 0.002(3) 0.003(3) 0.008(3)
C31 0.021(3) 0.010(3) 0.015(4) 0.002(3) -0.002(3) 0.003(3)
C32 0.026(4) 0.008(3) 0.060(6) -0.003(4) -0.004(4) -0.003(3)
C33 0.036(4) 0.022(4) 0.031(5) -0.001(4) -0.010(4) -0.005(3)
C34 0.031(4) 0.018(4) 0.022(5) 0.002(3) -0.005(3) 0.007(3)
C35 0.023(4) 0.029(4) 0.012(4) 0.004(3) 0.001(3) 0.004(3)
C36 0.037(4) 0.024(4) 0.020(4) 0.000(4) 0.003(3) 0.000(3)
C37 0.023(4) 0.021(3) 0.012(4) -0.008(3) -0.006(3) 0.006(3)

loop_
_atom_type_symbol
_atom_type_description
_atom_type_scat_dispersion_real
_atom_type_scat_dispersion_imag
_atom_type_scat_source
C C 0.0033 0.0016 'International Tables Vol C Tables 4.2.6.8 and 6.1.1.4'
H H 0.0000 0.0000 'International Tables Vol C Tables 4.2.6.8 and 6.1.1.4'
O O 0.0106 0.0060 'International Tables Vol C Tables 4.2.6.8 and 6.1.1.4'
Si Si 0.0817 0.0704 'International Tables Vol C Tables 4.2.6.8 and 6.1.1.4'
P P 0.1023 0.0942 'International Tables Vol C Tables 4.2.6.8 and 6.1.1.4'
Co Co 0.3494 0.9721 'International Tables Vol C Tables 4.2.6.8 and 6.1.1.4'

loop_
_geom_angle_atom_site_label_1
_geom_angle_atom_site_label_2
_geom_angle_atom_site_label_3
_geom_angle
_geom_angle_site_symmetry_1
_geom_angle_site_symmetry_3
_geom_angle_publ_flag
C37 Co P3 95.8(2) . . ?
C37 Co P2 99.9(2) . . ?
P3 Co P2 117.73(8) . . ?
C37 Co P1 96.2(2) . . ?
P3 Co P1 121.45(9) . . ?
P2 Co P1 116.09(8) . . ?
C37 Co Si 176.7(2) . . ?
P3 Co Si 82.15(10) . . ?
P2 Co Si 83.43(7) . . ?
P1 Co Si 82.65(10) . . ?
C13 Si C1 111.5(3) . . ?
C13 Si C25 108.4(3) . . ?
C1 Si C25 106.5(3) . . ?
C13 Si Co 109.7(2) . . ?
C1 Si Co 109.1(2) . . ?
C25 Si Co 111.7(2) . . ?
C6 P1 C10 105.2(3) . . ?
C6 P1 C7 99.6(3) . . ?
C10 P1 C7 98.2(3) . . ?
C6 P1 Co 109.9(2) . . ?
C10 P1 Co 117.0(2) . . ?
C7 P1 Co 124.2(2) . . ?
C18 P2 C19 105.2(3) . . ?
C18 P2 C22 98.8(3) . . ?
C19 P2 C22 99.1(3) . . ?
C18 P2 Co 111.8(2) . . ?
C19 P2 Co 117.2(2) . . ?
C22 P2 Co 122.1(2) . . ?
C30 P3 C31 103.0(3) . . ?
C30 P3 C34 98.0(3) . . ?
C31 P3 C34 99.4(3) . . ?
C30 P3 Co 113.5(2) . . ?
C31 P3 Co 119.3(2) . . ?
C34 P3 Co 120.3(2) . . ?
C2 C1 C6 116.4(6) . . ?
C2 C1 Si 127.2(5) . . ?
C6 C1 Si 115.4(4) . . ?
C3 C2 C1 123.4(6) . . ?
C3 C2 H2 118.3 . . ?
C1 C2 H2 118.3 . . ?
C4 C3 C2 117.2(6) . . ?
C4 C3 H3 121.4 . . ?
C2 C3 H3 121.4 . . ?
C3 C4 C5 123.9(6) . . ?
C3 C4 H4 118.1 . . ?
C5 C4 H4 118.1 . . ?
C6 C5 C4 116.9(6) . . ?
C6 C5 H5 121.5 . . ?
C4 C5 H5 121.5 . . ?
C5 C6 C1 122.1(6) . . ?
C5 C6 P1 124.4(5) . . ?
C1 C6 P1 113.5(5) . . ?
C8 C7 C9 107.3(5) . . ?
C8 C7 P1 112.5(4) . . ?
C9 C7 P1 116.7(4) . . ?
C8 C7 H7 106.6 . . ?
C9 C7 H7 106.6 . . ?
P1 C7 H7 106.6 . . ?
C7 C8 H8A 109.5 . . ?
C7 C8 H8B 109.5 . . ?
H8A C8 H8B 109.5 . . ?
C7 C8 H8C 109.5 . . ?
H8A C8 H8C 109.5 . . ?
H8B C8 H8C 109.5 . . ?
C7 C9 H9A 109.5 . . ?
C7 C9 H9B 109.5 . . ?
H9A C9 H9B 109.5 . . ?
C7 C9 H9C 109.5 . . ?
H9A C9 H9C 109.5 . . ?
H9B C9 H9C 109.5 . . ?
C11 C10 C12 110.1(5) . . ?
C11 C10 P1 113.4(4) . . ?
C12 C10 P1 112.3(4) . . ?
C11 C10 H10 106.9 . . ?
C12 C10 H10 106.9 . . ?
P1 C10 H10 106.9 . . ?
C10 C11 H11A 109.5 . . ?
C10 C11 H11B 109.5 . . ?
H11A C11 H11B 109.5 . . ?
C10 C11 H11C 109.5 . . ?
H11A C11 H11C 109.5 . . ?
H11B C11 H11C 109.5 . . ?
C10 C12 H12A 109.5 . . ?
C10 C12 H12B 109.5 . . ?
H12A C12 H12B 109.5 . . ?
C10 C12 H12C 109.5 . . ?
H12A C12 H12C 109.5 . . ?
H12B C12 H12C 109.5 . . ?
C14 C13 C18 116.2(6) . . ?
C14 C13 Si 127.4(5) . . ?
C18 C13 Si 116.0(4) . . ?
C15 C14 C13 121.9(6) . . ?
C15 C14 H14 119.0 . . ?
C13 C14 H14 119.0 . . ?
C16 C15 C14 120.3(6) . . ?
C16 C15 H15 119.9 . . ?
C14 C15 H15 119.9 . . ?
C15 C16 C17 120.4(7) . . ?
C15 C16 H16 119.8 . . ?
C17 C16 H16 119.8 . . ?
C18 C17 C16 120.1(7) . . ?
C18 C17 H17 120.0 . . ?
C16 C17 H17 120.0 . . ?
C17 C18 C13 121.0(6) . . ?
C17 C18 P2 126.1(5) . . ?
C13 C18 P2 112.7(5) . . ?
C20 C19 C21 110.7(5) . . ?
C20 C19 P2 111.8(4) . . ?
C21 C19 P2 110.0(4) . . ?
C20 C19 H19 108.1 . . ?
C21 C19 H19 108.1 . . ?
P2 C19 H19 108.1 . . ?
C19 C20 H20A 109.5 . . ?
C19 C20 H20B 109.5 . . ?
H20A C20 H20B 109.5 . . ?
C19 C20 H20C 109.5 . . ?
H20A C20 H20C 109.5 . . ?
H20B C20 H20C 109.5 . . ?
C19 C21 H21A 109.5 . . ?
C19 C21 H21B 109.5 . . ?
H21A C21 H21B 109.5 . . ?
C19 C21 H21C 109.5 . . ?
H21A C21 H21C 109.5 . . ?
H21B C21 H21C 109.5 . . ?
C24 C22 C23 106.3(5) . . ?
C24 C22 P2 111.8(4) . . ?
C23 C22 P2 117.1(4) . . ?
C24 C22 H22 107.1 . . ?
C23 C22 H22 107.1 . . ?
P2 C22 H22 107.1 . . ?
C22 C23 H23A 109.5 . . ?
C22 C23 H23B 109.5 . . ?
H23A C23 H23B 109.5 . . ?
C22 C23 H23C 109.5 . . ?
H23A C23 H23C 109.5 . . ?
H23B C23 H23C 109.5 . . ?
C22 C24 H24A 109.5 . . ?
C22 C24 H24B 109.5 . . ?
H24A C24 H24B 109.5 . . ?
C22 C24 H24C 109.5 . . ?
H24A C24 H24C 109.5 . . ?
H24B C24 H24C 109.5 . . ?
C26 C25 C30 119.0(6) . . ?
C26 C25 Si 128.3(5) . . ?
C30 C25 Si 112.7(4) . . ?
C25 C26 C27 121.7(6) . . ?
C25 C26 H26 119.1 . . ?
C27 C26 H26 119.1 . . ?
C28 C27 C26 119.9(6) . . ?
C28 C27 H27 120.1 . . ?
C26 C27 H27 120.1 . . ?
C29 C28 C27 119.4(6) . . ?
C29 C28 H28 120.3 . . ?
C27 C28 H28 120.3 . . ?
C28 C29 C30 122.6(6) . . ?
C28 C29 H29 118.7 . . ?
C30 C29 H29 118.7 . . ?
C29 C30 C25 117.3(6) . . ?
C29 C30 P3 128.2(5) . . ?
C25 C30 P3 113.9(4) . . ?
C32 C31 C33 108.1(5) . . ?
C32 C31 P3 112.2(4) . . ?
C33 C31 P3 114.2(4) . . ?
C32 C31 H31 107.4 . . ?
C33 C31 H31 107.4 . . ?
P3 C31 H31 107.4 . . ?
C31 C32 H32A 109.5 . . ?
C31 C32 H32B 109.5 . . ?
H32A C32 H32B 109.5 . . ?
C31 C32 H32C 109.5 . . ?
H32A C32 H32C 109.5 . . ?
H32B C32 H32C 109.5 . . ?
C31 C33 H33A 109.5 . . ?
C31 C33 H33B 109.5 . . ?
H33A C33 H33B 109.5 . . ?
C31 C33 H33C 109.5 . . ?
H33A C33 H33C 109.5 . . ?
H33B C33 H33C 109.5 . . ?
C36 C34 C35 108.9(5) . . ?
C36 C34 P3 111.8(4) . . ?
C35 C34 P3 115.7(4) . . ?
C36 C34 H34 106.7 . . ?
C35 C34 H34 106.7 . . ?
P3 C34 H34 106.7 . . ?
C34 C35 H35A 109.5 . . ?
C34 C35 H35B 109.5 . . ?
H35A C35 H35B 109.5 . . ?
C34 C35 H35C 109.5 . . ?
H35A C35 H35C 109.5 . . ?
H35B C35 H35C 109.5 . . ?
C34 C36 H36A 109.5 . . ?
C34 C36 H36B 109.5 . . ?
H36A C36 H36B 109.5 . . ?
C34 C36 H36C 109.5 . . ?
H36A C36 H36C 109.5 . . ?
H36B C36 H36C 109.5 . . ?
O C37 Co 177.4(6) . . ?

loop_
_geom_bond_atom_site_label_1
_geom_bond_atom_site_label_2
_geom_bond_distance
_geom_bond_site_symmetry_2
_geom_bond_publ_flag
Co C37 1.753(6) . ?
Co P3 2.208(2) . ?
Co P2 2.218(3) . ?
Co P1 2.241(2) . ?
Co Si 2.256(3) . ?
Si C13 1.874(6) . ?
Si C1 1.893(6) . ?
Si C25 1.899(7) . ?
P1 C6 1.854(6) . ?
P1 C10 1.869(6) . ?
P1 C7 1.881(6) . ?
P2 C18 1.845(6) . ?
P2 C19 1.874(6) . ?
P2 C22 1.871(6) . ?
P3 C30 1.830(7) . ?
P3 C31 1.876(6) . ?
P3 C34 1.905(7) . ?
O C37 1.163(6) . ?
C1 C2 1.394(8) . ?
C1 C6 1.399(8) . ?
C2 C3 1.391(8) . ?
C2 H2 0.9500 . ?
C3 C4 1.348(8) . ?
C3 H3 0.9500 . ?
C4 C5 1.397(8) . ?
C4 H4 0.9500 . ?
C5 C6 1.397(8) . ?
C5 H5 0.9500 . ?
C7 C8 1.515(8) . ?
C7 C9 1.517(8) . ?
C7 H7 1.0000 . ?
C8 H8A 0.9800 . ?
C8 H8B 0.9800 . ?
C8 H8C 0.9800 . ?
C9 H9A 0.9800 . ?
C9 H9B 0.9800 . ?
C9 H9C 0.9800 . ?
C10 C11 1.513(8) . ?
C10 C12 1.536(8) . ?
C10 H10 1.0000 . ?
C11 H11A 0.9800 . ?
C11 H11B 0.9800 . ?
C11 H11C 0.9800 . ?
C12 H12A 0.9800 . ?
C12 H12B 0.9800 . ?
C12 H12C 0.9800 . ?
C13 C14 1.401(8) . ?
C13 C18 1.425(8) . ?
C14 C15 1.377(8) . ?
C14 H14 0.9500 . ?
C15 C16 1.356(8) . ?
C15 H15 0.9500 . ?
C16 C17 1.386(8) . ?
C16 H16 0.9500 . ?
C17 C18 1.373(8) . ?
C17 H17 0.9500 . ?
C19 C20 1.507(8) . ?
C19 C21 1.526(8) . ?
C19 H19 1.0000 . ?
C20 H20A 0.9800 . ?
C20 H20B 0.9800 . ?
C20 H20C 0.9800 . ?
C21 H21A 0.9800 . ?
C21 H21B 0.9800 . ?
C21 H21C 0.9800 . ?
C22 C24 1.512(9) . ?
C22 C23 1.564(8) . ?
C22 H22 1.0000 . ?
C23 H23A 0.9800 . ?
C23 H23B 0.9800 . ?
C23 H23C 0.9800 . ?
C24 H24A 0.9800 . ?
C24 H24B 0.9800 . ?
C24 H24C 0.9800 . ?
C25 C26 1.390(8) . ?
C25 C30 1.438(8) . ?
C26 C27 1.387(8) . ?
C26 H26 0.9500 . ?
C27 C28 1.384(8) . ?
C27 H27 0.9500 . ?
C28 C29 1.384(8) . ?
C28 H28 0.9500 . ?
C29 C30 1.399(8) . ?
C29 H29 0.9500 . ?
C31 C32 1.507(8) . ?
C31 C33 1.521(8) . ?
C31 H31 1.0000 . ?
C32 H32A 0.9800 . ?
C32 H32B 0.9800 . ?
C32 H32C 0.9800 . ?
C33 H33A 0.9800 . ?
C33 H33B 0.9800 . ?
C33 H33C 0.9800 . ?
C34 C36 1.513(8) . ?
C34 C35 1.539(8) . ?
C34 H34 1.0000 . ?
C35 H35A 0.9800 . ?
C35 H35B 0.9800 . ?
C35 H35C 0.9800 . ?
C36 H36A 0.9800 . ?
C36 H36B 0.9800 . ?
C36 H36C 0.9800 . ?
